data_1557125
loop_
_publ_author_name
'Cole, Charles J. F.'
'Fuentes, Lilia'
'Snyder, Scott A.'

_publ_section_title
;
 Asymmetric pyrone Diels--Alder reactions enabled by dienamine catalysis
;
_journal_issue 8
_journal_name_full 'Chemical Science'
_journal_page_first 2175
_journal_page_last 2180
_journal_paper_doi 10.1039/C9SC05738B
_journal_volume 11
_journal_year 2020
_chemical_formula_moiety 'C20 H20 O6'
_chemical_formula_sum 'C20 H20 O6'
_chemical_formula_weight 356.36
_space_group_crystal_system monoclinic
_space_group_IT_number 14
_space_group_name_Hall '-P 2ybc'
_space_group_name_H-M_alt 'P 1 21/c 1'
_atom_sites_solution_hydrogens geom
_atom_sites_solution_primary dual
_atom_sites_solution_secondary difmap
_audit_creation_date 2018-10-12
_audit_creation_method
;
Olex2 1.2
(compiled 2018.05.29 svn.r3508 for OlexSys, GUI svn.r5506)
;
_audit_update_record
;
2019-11-11 deposited with the CCDC.	2020-01-22 downloaded from the CCDC.
;
_cell_angle_alpha 90
_cell_angle_beta 93.401(2)
_cell_angle_gamma 90
_cell_formula_units_Z 8
_cell_length_a 11.1979(9)
_cell_length_b 12.5205(10)
_cell_length_c 24.904(2)
_cell_measurement_reflns_used 8674
_cell_measurement_temperature 100(2)
_cell_measurement_theta_max 25.28
_cell_measurement_theta_min 2.31
_cell_volume 3485.5(5)
_computing_cell_refinement 'SAINT V.8.35A (Bruker AXS Inc., 2013)'
_computing_data_collection 'APEX3 v.2015.9-0 (Bruker AXS Inc., 2015)'
_computing_data_reduction 'SAINT V.8.35A (Bruker AXS Inc., 2013)'
_computing_molecular_graphics
;
OLEX2: a complete structure solution, refinement and analysis program 
Dolomanov et al., 2009

Mercury: visualization and analysis of crystal structures
Macrae, et al., 2006

O. V. Dolomanov, L. J. Bourhis, R. J. Gildea, J. A. K. Howard and H. Puschmann.
J. Appl. Cryst. (2009). 42, 339-341;

C. F. Macrae, P. R. Edgington, P. McCabe, E. Pidcock, G. P. Shields, R. Taylor,
M. Towler and J. van de Streek, J. Appl. Cryst. (2006). 39, 453-457.
;
_computing_publication_material
;
 APEX3 v.2015.5-2 (Bruker AXS Inc., 2015)
 OLEX2 (Dolomanov et al., 2009)
;
_computing_structure_refinement 'ShelXL (Sheldrick, 2015)'
_computing_structure_solution 'ShelXT (Sheldrick, 2015)'
_diffrn_ambient_temperature 100(2)
_diffrn_detector 'Bruker PHOTON 100'
_diffrn_detector_area_resol_mean 10.4167
_diffrn_detector_type CMOS
_diffrn_measured_fraction_theta_full 0.999
_diffrn_measured_fraction_theta_max 0.998
_diffrn_measurement_device_type D8Venture
_diffrn_measurement_method 'omega and phi scans'
_diffrn_radiation_monochromator mirrors
_diffrn_radiation_type MoK\a
_diffrn_radiation_wavelength 0.71073
_diffrn_reflns_av_R_equivalents 0.0939
_diffrn_reflns_av_unetI/netI 0.0747
_diffrn_reflns_Laue_measured_fraction_full 0.999
_diffrn_reflns_Laue_measured_fraction_max 0.998
_diffrn_reflns_limit_h_max 13
_diffrn_reflns_limit_h_min -13
_diffrn_reflns_limit_k_max 15
_diffrn_reflns_limit_k_min -15
_diffrn_reflns_limit_l_max 30
_diffrn_reflns_limit_l_min -30
_diffrn_reflns_number 41322
_diffrn_reflns_point_group_measured_fraction_full 0.999
_diffrn_reflns_point_group_measured_fraction_max 0.998
_diffrn_reflns_theta_full 25.242
_diffrn_reflns_theta_max 25.460
_diffrn_reflns_theta_min 2.309
_diffrn_source 'micro-focus X-ray tube'
_diffrn_source_type 'INCOATEC ImuS'
_diffrn_standards_number 0
_exptl_absorpt_coefficient_mu 0.100
_exptl_absorpt_correction_T_max 0.7452
_exptl_absorpt_correction_T_min 0.5950
_exptl_absorpt_correction_type multi-scan
_exptl_absorpt_process_details
;
SADABS-2016/2 (Bruker,2016/2) was used for absorption correction. 
wR2(int) was 0.1522 before and 0.0741 after correction. 
The Ratio of minimum to maximum transmission is 0.7984. 
;
_exptl_crystal_colour colourless
_exptl_crystal_colour_primary colourless
_exptl_crystal_density_diffrn 1.358
_exptl_crystal_description needle
_exptl_crystal_F_000 1504
_exptl_crystal_size_max 0.32
_exptl_crystal_size_mid 0.16
_exptl_crystal_size_min 0.08
_refine_diff_density_max 0.850
_refine_diff_density_min -0.307
_refine_diff_density_rms 0.098
_refine_ls_extinction_method none
_refine_ls_goodness_of_fit_ref 1.066
_refine_ls_hydrogen_treatment constr
_refine_ls_matrix_type full
_refine_ls_number_parameters 473
_refine_ls_number_reflns 6449
_refine_ls_number_restraints 0
_refine_ls_restrained_S_all 1.066
_refine_ls_R_factor_all 0.1373
_refine_ls_R_factor_gt 0.0846
_refine_ls_shift/su_max 0.000
_refine_ls_shift/su_mean 0.000
_refine_ls_structure_factor_coef Fsqd
_refine_ls_weighting_details 'w=1/[\s^2^(Fo^2^)+(0.0965P)^2^+7.9739P] where P=(Fo^2^+2Fc^2^)/3'
_refine_ls_weighting_scheme calc
_refine_ls_wR_factor_gt 0.1990
_refine_ls_wR_factor_ref 0.2260
_reflns_Friedel_coverage 0.000
_reflns_number_gt 4102
_reflns_number_total 6449
_reflns_threshold_expression 'I > 2\s(I)'
_cod_data_source_file c9sc05738b2.cif
_cod_data_source_block 0685_cole
_cod_depositor_comments
;Adding full bibliography for 1557123--1557130.cif.

 Adding full bibliography for 1557123--1557130.cif.
;
_cod_database_code 1557125
_shelx_shelxl_version_number 2018/3
_shelx_space_group_comment
;
The symmetry employed for this shelxl refinement is uniquely defined
by the following loop, which should always be used as a source of
symmetry information in preference to the above space-group names.
They are only intended as comments.
;
_shelx_estimated_absorpt_t_max 0.992
_shelx_estimated_absorpt_t_min 0.969
_olex2_refinement_description
;
1. Fixed Uiso
 At 1.2 times of:
  All C(H) groups, All C(H,H) groups
 At 1.5 times of:
  All C(H,H,H) groups
2.a Ternary CH refined with riding coordinates:
 C5(H5), C7(H7), C25(H25), C27(H27)
2.b Secondary CH2 refined with riding coordinates:
 C8(H8A,H8B), C16(H16A,H16B), C28(H28A,H28B), C36(H36A,H36B)
2.c Aromatic/amide H refined with riding coordinates:
 C4(H4), C11(H11), C12(H12), C13(H13), C14(H14), C15(H15), C17(H17), C18(H18),
 C24(H24), C31(H31), C32(H32), C33(H33), C34(H34), C35(H35), C37(H37), C38(H38)
2.d Idealised Me refined as rotating group:
 C1(H1A,H1B,H1C), C20(H20A,H20B,H20C), C21(H21A,H21B,H21C), C40(H40A,H40B,H40C)
;
_olex2_submission_special_instructions 'No special instructions were received'

loop_
_space_group_symop_operation_xyz
'x, y, z'
'-x, y+1/2, -z+1/2'
'-x, -y, -z'
'x, -y-1/2, z-1/2'

loop_
_atom_site_label
_atom_site_type_symbol
_atom_site_fract_x
_atom_site_fract_y
_atom_site_fract_z
_atom_site_U_iso_or_equiv
_atom_site_adp_type
_atom_site_occupancy
_atom_site_site_symmetry_order
_atom_site_calc_flag
_atom_site_refinement_flags_posn
O1 O 0.7906(2) 0.1870(2) 0.83049(11) 0.0222(7) Uani 1 1 d .
O2 O 0.9647(2) 0.2234(2) 0.87687(11) 0.0224(7) Uani 1 1 d .
O3 O 1.0691(2) 0.4097(2) 0.76110(11) 0.0220(7) Uani 1 1 d .
O4 O 0.9894(3) 0.5210(2) 0.70017(12) 0.0268(7) Uani 1 1 d .
O5 O 1.1417(3) -0.0575(3) 0.52091(12) 0.0340(8) Uani 1 1 d .
O6 O 1.2305(2) -0.0777(2) 0.60281(11) 0.0241(7) Uani 1 1 d .
C1 C 0.7442(4) 0.1468(4) 0.87922(17) 0.0287(11) Uani 1 1 d .
H1A H 0.660271 0.126126 0.872244 0.043 Uiso 1 1 calc GR
H1B H 0.749776 0.202481 0.906908 0.043 Uiso 1 1 calc GR
H1C H 0.790841 0.084412 0.891690 0.043 Uiso 1 1 calc GR
C2 C 0.9026(3) 0.2230(3) 0.83576(16) 0.0170(9) Uani 1 1 d .
C3 C 0.9395(3) 0.2661(3) 0.78362(16) 0.0157(9) Uani 1 1 d .
C4 C 0.8683(3) 0.2861(3) 0.74077(16) 0.0156(9) Uani 1 1 d .
H4 H 0.784986 0.271143 0.739061 0.019 Uiso 1 1 calc R
C5 C 0.9298(3) 0.3339(3) 0.69540(16) 0.0168(9) Uani 1 1 d .
H5 H 0.872047 0.352639 0.664674 0.020 Uiso 1 1 calc R
C6 C 0.9963(3) 0.4314(3) 0.71726(16) 0.0167(9) Uani 1 1 d .
C7 C 1.0677(3) 0.2963(3) 0.77600(16) 0.0160(9) Uani 1 1 d .
H7 H 1.119357 0.282748 0.809451 0.019 Uiso 1 1 calc R
C8 C 1.1135(3) 0.2354(3) 0.72807(16) 0.0196(9) Uani 1 1 d .
H8A H 1.117801 0.158170 0.736517 0.023 Uiso 1 1 calc R
H8B H 1.195113 0.260261 0.721113 0.023 Uiso 1 1 calc R
C9 C 1.0296(3) 0.2534(3) 0.67756(16) 0.0170(9) Uani 1 1 d .
C10 C 1.0871(3) 0.3002(3) 0.62812(16) 0.0162(9) Uani 1 1 d .
C11 C 1.0117(4) 0.3279(4) 0.58337(17) 0.0277(11) Uani 1 1 d .
H11 H 0.927668 0.320265 0.585386 0.033 Uiso 1 1 calc R
C12 C 1.0559(4) 0.3662(4) 0.53644(18) 0.0314(11) Uani 1 1 d .
H12 H 1.003030 0.384229 0.506564 0.038 Uiso 1 1 calc R
C13 C 1.1778(4) 0.3777(4) 0.53362(19) 0.0312(11) Uani 1 1 d .
H13 H 1.209255 0.403337 0.501453 0.037 Uiso 1 1 calc R
C14 C 1.2537(4) 0.3525(3) 0.57678(18) 0.0263(10) Uani 1 1 d .
H14 H 1.337354 0.362992 0.574993 0.032 Uiso 1 1 calc R
C15 C 1.2082(4) 0.3114(3) 0.62339(17) 0.0201(9) Uani 1 1 d .
H15 H 1.261926 0.290779 0.652495 0.024 Uiso 1 1 calc R
C16 C 0.9679(3) 0.1455(3) 0.66053(17) 0.0189(9) Uani 1 1 d .
H16A H 0.930106 0.114242 0.691852 0.023 Uiso 1 1 calc R
H16B H 0.904202 0.159350 0.632123 0.023 Uiso 1 1 calc R
C17 C 1.0553(3) 0.0678(3) 0.64013(17) 0.0192(9) Uani 1 1 d .
H17 H 1.112753 0.038483 0.665590 0.023 Uiso 1 1 calc R
C18 C 1.0596(4) 0.0361(3) 0.58967(17) 0.0239(10) Uani 1 1 d .
H18 H 1.002074 0.062050 0.563269 0.029 Uiso 1 1 calc R
C19 C 1.1524(4) -0.0389(3) 0.57390(16) 0.0198(9) Uani 1 1 d .
C20 C 1.2310(5) -0.1268(4) 0.49930(19) 0.0431(14) Uani 1 1 d .
H20A H 1.222090 -0.125889 0.459920 0.065 Uiso 1 1 calc GR
H20B H 1.220060 -0.199811 0.512282 0.065 Uiso 1 1 calc GR
H20C H 1.311044 -0.101384 0.511114 0.065 Uiso 1 1 calc GR
O7 O 0.5339(2) 0.5233(2) 0.61930(10) 0.0179(6) Uani 1 1 d .
O8 O 0.7083(2) 0.5502(2) 0.66726(11) 0.0185(6) Uani 1 1 d .
O9 O 0.4192(2) 0.3297(2) 0.73145(11) 0.0211(7) Uani 1 1 d .
O10 O 0.4916(3) 0.2157(2) 0.79256(12) 0.0267(7) Uani 1 1 d .
O11 O 0.2954(2) 0.8243(2) 0.90377(11) 0.0218(7) Uani 1 1 d .
O12 O 0.4377(3) 0.8322(2) 0.97178(11) 0.0262(7) Uani 1 1 d .
C21 C 0.7579(4) 0.5958(4) 0.62002(17) 0.0253(10) Uani 1 1 d .
H21A H 0.759416 0.541409 0.591762 0.038 Uiso 1 1 calc GR
H21B H 0.839547 0.620700 0.629207 0.038 Uiso 1 1 calc GR
H21C H 0.708382 0.656116 0.607102 0.038 Uiso 1 1 calc GR
C22 C 0.5954(3) 0.5174(3) 0.66062(15) 0.0136(8) Uani 1 1 d .
C23 C 0.5555(3) 0.4703(3) 0.71076(15) 0.0124(8) Uani 1 1 d .
C24 C 0.6235(3) 0.4478(3) 0.75474(15) 0.0147(8) Uani 1 1 d .
H24 H 0.707172 0.461138 0.757639 0.018 Uiso 1 1 calc R
C25 C 0.5580(3) 0.3999(3) 0.79926(16) 0.0172(9) Uani 1 1 d .
H25 H 0.613098 0.379489 0.830652 0.021 Uiso 1 1 calc R
C26 C 0.4891(3) 0.3052(3) 0.77604(15) 0.0169(9) Uani 1 1 d .
C27 C 0.4262(3) 0.4439(3) 0.71670(15) 0.0135(8) Uani 1 1 d .
H27 H 0.376884 0.459253 0.682780 0.016 Uiso 1 1 calc R
C28 C 0.3799(3) 0.5052(3) 0.76410(15) 0.0179(9) Uani 1 1 d .
H28A H 0.296960 0.482658 0.769935 0.021 Uiso 1 1 calc R
H28B H 0.378996 0.582617 0.755960 0.021 Uiso 1 1 calc R
C29 C 0.4598(3) 0.4844(3) 0.81536(15) 0.0158(9) Uani 1 1 d .
C30 C 0.3953(3) 0.4393(3) 0.86321(15) 0.0140(8) Uani 1 1 d .
C31 C 0.2738(4) 0.4376(3) 0.86634(17) 0.0208(9) Uani 1 1 d .
H31 H 0.224383 0.465296 0.837268 0.025 Uiso 1 1 calc R
C32 C 0.2204(4) 0.3963(4) 0.91113(18) 0.0274(11) Uani 1 1 d .
H32 H 0.135667 0.394272 0.911695 0.033 Uiso 1 1 calc R
C33 C 0.2890(4) 0.3590(4) 0.95399(18) 0.0293(11) Uani 1 1 d .
H33 H 0.252931 0.332075 0.984823 0.035 Uiso 1 1 calc R
C34 C 0.4110(4) 0.3608(5) 0.9519(2) 0.0450(15) Uani 1 1 d .
H34 H 0.459828 0.334222 0.981410 0.054 Uiso 1 1 calc R
C35 C 0.4635(4) 0.4006(4) 0.90755(18) 0.0373(13) Uani 1 1 d .
H35 H 0.548310 0.401734 0.907172 0.045 Uiso 1 1 calc R
C36 C 0.5285(3) 0.5871(3) 0.83383(16) 0.0165(9) Uani 1 1 d .
H36A H 0.592138 0.567912 0.861438 0.020 Uiso 1 1 calc R
H36B H 0.567415 0.618245 0.802765 0.020 Uiso 1 1 calc R
C37 C 0.4489(3) 0.6685(3) 0.85639(16) 0.0173(9) Uani 1 1 d .
H37 H 0.379102 0.689185 0.835418 0.021 Uiso 1 1 calc R
C38 C 0.4696(4) 0.7137(3) 0.90382(16) 0.0210(9) Uani 1 1 d .
H38 H 0.538845 0.693250 0.925257 0.025 Uiso 1 1 calc R
C39 C 0.3901(4) 0.7940(3) 0.92456(16) 0.0187(9) Uani 1 1 d .
C40 C 0.3717(4) 0.9147(4) 0.99706(18) 0.0286(11) Uani 1 1 d .
H40A H 0.376992 0.981181 0.976559 0.043 Uiso 1 1 calc GR
H40B H 0.405316 0.925933 1.033850 0.043 Uiso 1 1 calc GR
H40C H 0.287651 0.893260 0.997997 0.043 Uiso 1 1 calc GR

loop_
_atom_site_aniso_label
_atom_site_aniso_U_11
_atom_site_aniso_U_22
_atom_site_aniso_U_33
_atom_site_aniso_U_23
_atom_site_aniso_U_13
_atom_site_aniso_U_12
O1 0.0221(15) 0.0233(16) 0.0218(16) -0.0011(13) 0.0065(13) -0.0089(13)
O2 0.0233(15) 0.0224(16) 0.0216(16) 0.0005(13) 0.0015(13) 0.0012(13)
O3 0.0202(15) 0.0185(15) 0.0271(16) 0.0023(13) -0.0013(13) -0.0033(13)
O4 0.0350(18) 0.0122(16) 0.0334(18) 0.0042(13) 0.0039(14) 0.0007(13)
O5 0.0393(19) 0.038(2) 0.0236(17) -0.0063(15) -0.0046(15) 0.0230(16)
O6 0.0228(15) 0.0267(17) 0.0220(16) -0.0013(13) -0.0046(13) 0.0069(14)
C1 0.034(3) 0.030(3) 0.024(2) 0.000(2) 0.014(2) -0.012(2)
C2 0.019(2) 0.011(2) 0.022(2) -0.0037(17) 0.0078(19) 0.0011(17)
C3 0.016(2) 0.0063(19) 0.026(2) -0.0023(17) 0.0064(18) 0.0001(16)
C4 0.0123(19) 0.0064(19) 0.028(2) -0.0040(17) 0.0017(18) 0.0039(16)
C5 0.0119(19) 0.013(2) 0.026(2) -0.0006(17) -0.0011(17) 0.0014(16)
C6 0.018(2) 0.012(2) 0.019(2) 0.0006(17) 0.0014(18) 0.0025(17)
C7 0.017(2) 0.011(2) 0.021(2) 0.0031(16) 0.0014(17) -0.0006(16)
C8 0.015(2) 0.020(2) 0.024(2) 0.0046(18) 0.0023(18) 0.0003(18)
C9 0.015(2) 0.014(2) 0.022(2) 0.0019(17) 0.0032(17) 0.0018(17)
C10 0.020(2) 0.010(2) 0.019(2) 0.0003(16) 0.0043(17) 0.0005(17)
C11 0.025(2) 0.031(3) 0.027(2) 0.009(2) 0.001(2) 0.002(2)
C12 0.032(3) 0.038(3) 0.025(2) 0.008(2) 0.001(2) 0.002(2)
C13 0.046(3) 0.024(2) 0.026(3) 0.005(2) 0.021(2) -0.007(2)
C14 0.025(2) 0.022(2) 0.033(3) -0.008(2) 0.016(2) -0.009(2)
C15 0.017(2) 0.016(2) 0.027(2) -0.0063(18) 0.0040(18) -0.0016(17)
C16 0.017(2) 0.017(2) 0.022(2) 0.0005(18) 0.0010(18) 0.0000(17)
C17 0.0134(19) 0.015(2) 0.029(2) 0.0049(18) -0.0029(18) -0.0010(17)
C18 0.023(2) 0.021(2) 0.026(2) -0.0010(19) -0.0057(19) 0.0085(19)
C19 0.025(2) 0.016(2) 0.018(2) -0.0038(17) -0.0021(19) 0.0032(18)
C20 0.060(3) 0.046(3) 0.024(3) -0.008(2) 0.004(2) 0.031(3)
O7 0.0205(15) 0.0205(15) 0.0124(15) 0.0014(12) -0.0009(12) 0.0027(12)
O8 0.0172(14) 0.0192(15) 0.0191(15) 0.0020(12) 0.0001(12) -0.0051(12)
O9 0.0249(16) 0.0127(14) 0.0251(16) -0.0003(12) -0.0049(13) -0.0042(12)
O10 0.0446(19) 0.0088(15) 0.0269(17) 0.0009(13) 0.0036(14) -0.0038(14)
O11 0.0166(15) 0.0215(16) 0.0270(16) 0.0014(13) -0.0010(13) -0.0014(13)
O12 0.0285(16) 0.0315(18) 0.0183(16) -0.0006(13) 0.0000(13) 0.0092(14)
C21 0.024(2) 0.029(3) 0.024(2) 0.008(2) 0.0038(19) -0.006(2)
C22 0.016(2) 0.0062(19) 0.018(2) -0.0040(16) 0.0010(18) 0.0021(16)
C23 0.0142(19) 0.0069(19) 0.016(2) -0.0043(15) 0.0015(17) 0.0018(15)
C24 0.0161(19) 0.0077(19) 0.020(2) -0.0018(16) -0.0030(17) 0.0017(16)
C25 0.015(2) 0.016(2) 0.021(2) 0.0025(17) -0.0030(17) 0.0007(17)
C26 0.022(2) 0.014(2) 0.015(2) -0.0018(17) 0.0003(17) -0.0001(17)
C27 0.0136(19) 0.0077(19) 0.019(2) 0.0035(16) -0.0049(16) -0.0039(16)
C28 0.015(2) 0.017(2) 0.022(2) 0.0036(17) 0.0009(17) 0.0001(17)
C29 0.018(2) 0.011(2) 0.018(2) 0.0006(16) 0.0019(17) 0.0022(17)
C30 0.017(2) 0.0094(19) 0.015(2) -0.0005(16) 0.0005(16) -0.0020(16)
C31 0.019(2) 0.021(2) 0.022(2) -0.0033(18) 0.0000(18) 0.0012(18)
C32 0.020(2) 0.030(3) 0.034(3) -0.006(2) 0.008(2) -0.004(2)
C33 0.037(3) 0.028(3) 0.025(3) 0.006(2) 0.015(2) 0.001(2)
C34 0.032(3) 0.072(4) 0.031(3) 0.031(3) 0.003(2) 0.015(3)
C35 0.021(2) 0.063(4) 0.028(3) 0.023(2) 0.003(2) 0.008(2)
C36 0.0139(19) 0.016(2) 0.019(2) 0.0000(17) -0.0021(17) 0.0007(17)
C37 0.016(2) 0.015(2) 0.020(2) 0.0033(17) -0.0041(17) -0.0021(17)
C38 0.024(2) 0.018(2) 0.021(2) -0.0003(18) -0.0027(18) 0.0048(18)
C39 0.028(2) 0.012(2) 0.017(2) -0.0006(17) 0.0046(19) 0.0019(18)
C40 0.035(3) 0.028(3) 0.023(2) -0.003(2) 0.009(2) 0.002(2)

loop_
_atom_type_symbol
_atom_type_description
_atom_type_scat_dispersion_real
_atom_type_scat_dispersion_imag
_atom_type_scat_source
C C 0.0033 0.0016 'International Tables Vol C Tables 4.2.6.8 and 6.1.1.4'
H H 0.0000 0.0000 'International Tables Vol C Tables 4.2.6.8 and 6.1.1.4'
O O 0.0106 0.0060 'International Tables Vol C Tables 4.2.6.8 and 6.1.1.4'

loop_
_geom_angle_atom_site_label_1
_geom_angle_atom_site_label_2
_geom_angle_atom_site_label_3
_geom_angle
C2 O1 C1 114.9(3)
C6 O3 C7 112.6(3)
C19 O5 C20 116.5(3)
O1 C1 H1A 109.5
O1 C1 H1B 109.5
O1 C1 H1C 109.5
H1A C1 H1B 109.5
H1A C1 H1C 109.5
H1B C1 H1C 109.5
O1 C2 C3 110.2(3)
O2 C2 O1 125.4(4)
O2 C2 C3 124.4(4)
C2 C3 C7 121.1(3)
C4 C3 C2 126.2(4)
C4 C3 C7 112.7(4)
C3 C4 H4 123.0
C3 C4 C5 114.1(3)
C5 C4 H4 123.0
C4 C5 H5 111.6
C4 C5 C6 107.0(3)
C4 C5 C9 108.8(3)
C6 C5 H5 111.6
C6 C5 C9 105.9(3)
C9 C5 H5 111.6
O3 C6 C5 112.9(3)
O4 C6 O3 119.8(4)
O4 C6 C5 127.3(4)
O3 C7 C3 107.4(3)
O3 C7 H7 111.1
O3 C7 C8 106.0(3)
C3 C7 H7 111.1
C3 C7 C8 109.8(3)
C8 C7 H7 111.1
C7 C8 H8A 109.6
C7 C8 H8B 109.6
C7 C8 C9 110.3(3)
H8A C8 H8B 108.1
C9 C8 H8A 109.6
C9 C8 H8B 109.6
C8 C9 C5 105.6(3)
C8 C9 C16 109.5(3)
C10 C9 C5 108.5(3)
C10 C9 C8 116.4(3)
C10 C9 C16 108.1(3)
C16 C9 C5 108.5(3)
C11 C10 C9 118.0(4)
C15 C10 C9 124.7(4)
C15 C10 C11 117.2(4)
C10 C11 H11 119.0
C12 C11 C10 122.0(4)
C12 C11 H11 119.0
C11 C12 H12 120.5
C13 C12 C11 119.0(4)
C13 C12 H12 120.5
C12 C13 H13 119.8
C14 C13 C12 120.5(4)
C14 C13 H13 119.8
C13 C14 H14 120.0
C13 C14 C15 120.0(4)
C15 C14 H14 120.0
C10 C15 C14 121.3(4)
C10 C15 H15 119.3
C14 C15 H15 119.3
C9 C16 H16A 109.3
C9 C16 H16B 109.3
H16A C16 H16B 108.0
C17 C16 C9 111.6(3)
C17 C16 H16A 109.3
C17 C16 H16B 109.3
C16 C17 H17 117.2
C18 C17 C16 125.6(4)
C18 C17 H17 117.2
C17 C18 H18 119.6
C17 C18 C19 120.8(4)
C19 C18 H18 119.6
O5 C19 C18 110.6(3)
O6 C19 O5 122.6(4)
O6 C19 C18 126.8(4)
O5 C20 H20A 109.5
O5 C20 H20B 109.5
O5 C20 H20C 109.5
H20A C20 H20B 109.5
H20A C20 H20C 109.5
H20B C20 H20C 109.5
C22 O8 C21 115.4(3)
C26 O9 C27 112.7(3)
C39 O12 C40 116.7(3)
O8 C21 H21A 109.5
O8 C21 H21B 109.5
O8 C21 H21C 109.5
H21A C21 H21B 109.5
H21A C21 H21C 109.5
H21B C21 H21C 109.5
O7 C22 O8 125.3(4)
O7 C22 C23 124.1(3)
O8 C22 C23 110.6(3)
C22 C23 C27 121.0(3)
C24 C23 C22 126.6(4)
C24 C23 C27 112.4(3)
C23 C24 H24 122.7
C23 C24 C25 114.5(3)
C25 C24 H24 122.7
C24 C25 H25 112.1
C24 C25 C26 107.1(3)
C24 C25 C29 107.3(3)
C26 C25 H25 112.1
C26 C25 C29 105.8(3)
C29 C25 H25 112.1
O9 C26 C25 113.2(3)
O10 C26 O9 119.7(4)
O10 C26 C25 127.2(4)
O9 C27 C23 107.6(3)
O9 C27 H27 111.2
O9 C27 C28 105.6(3)
C23 C27 H27 111.2
C23 C27 C28 109.8(3)
C28 C27 H27 111.2
C27 C28 H28A 109.6
C27 C28 H28B 109.6
C27 C28 C29 110.5(3)
H28A C28 H28B 108.1
C29 C28 H28A 109.6
C29 C28 H28B 109.6
C28 C29 C25 106.2(3)
C28 C29 C30 115.4(3)
C28 C29 C36 111.0(3)
C30 C29 C25 108.3(3)
C30 C29 C36 108.8(3)
C36 C29 C25 106.7(3)
C31 C30 C29 124.4(4)
C31 C30 C35 116.8(4)
C35 C30 C29 118.8(3)
C30 C31 H31 119.1
C30 C31 C32 121.7(4)
C32 C31 H31 119.1
C31 C32 H32 119.8
C33 C32 C31 120.4(4)
C33 C32 H32 119.8
C32 C33 H33 120.6
C32 C33 C34 118.8(4)
C34 C33 H33 120.6
C33 C34 H34 119.6
C33 C34 C35 120.8(4)
C35 C34 H34 119.6
C30 C35 H35 119.3
C34 C35 C30 121.5(4)
C34 C35 H35 119.3
C29 C36 H36A 109.1
C29 C36 H36B 109.1
H36A C36 H36B 107.8
C37 C36 C29 112.5(3)
C37 C36 H36A 109.1
C37 C36 H36B 109.1
C36 C37 H37 118.1
C38 C37 C36 123.8(4)
C38 C37 H37 118.1
C37 C38 H38 118.8
C37 C38 C39 122.3(4)
C39 C38 H38 118.8
O11 C39 O12 123.4(4)
O11 C39 C38 127.0(4)
O12 C39 C38 109.6(3)
O12 C40 H40A 109.5
O12 C40 H40B 109.5
O12 C40 H40C 109.5
H40A C40 H40B 109.5
H40A C40 H40C 109.5
H40B C40 H40C 109.5

loop_
_geom_bond_atom_site_label_1
_geom_bond_atom_site_label_2
_geom_bond_distance
O1 C1 1.439(5)
O1 C2 1.332(5)
O2 C2 1.203(5)
O3 C6 1.351(5)
O3 C7 1.467(5)
O4 C6 1.201(5)
O5 C19 1.338(5)
O5 C20 1.451(5)
O6 C19 1.202(5)
C1 H1A 0.9800
C1 H1B 0.9800
C1 H1C 0.9800
C2 C3 1.487(6)
C3 C4 1.317(5)
C3 C7 1.508(5)
C4 H4 0.9500
C4 C5 1.484(6)
C5 H5 1.0000
C5 C6 1.514(5)
C5 C9 1.589(5)
C7 H7 1.0000
C7 C8 1.531(5)
C8 H8A 0.9900
C8 H8B 0.9900
C8 C9 1.541(5)
C9 C10 1.539(5)
C9 C16 1.564(5)
C10 C11 1.402(6)
C10 C15 1.375(5)
C11 H11 0.9500
C11 C12 1.381(6)
C12 H12 0.9500
C12 C13 1.379(6)
C13 H13 0.9500
C13 C14 1.367(6)
C14 H14 0.9500
C14 C15 1.393(6)
C15 H15 0.9500
C16 H16A 0.9900
C16 H16B 0.9900
C16 C17 1.490(6)
C17 H17 0.9500
C17 C18 1.321(6)
C18 H18 0.9500
C18 C19 1.471(6)
C20 H20A 0.9800
C20 H20B 0.9800
C20 H20C 0.9800
O7 C22 1.206(4)
O8 C21 1.448(5)
O8 C22 1.329(4)
O9 C26 1.355(5)
O9 C27 1.479(4)
O10 C26 1.193(5)
O11 C39 1.213(5)
O12 C39 1.350(5)
O12 C40 1.437(5)
C21 H21A 0.9800
C21 H21B 0.9800
C21 H21C 0.9800
C22 C23 1.474(5)
C23 C24 1.327(5)
C23 C27 1.501(5)
C24 H24 0.9500
C24 C25 1.491(6)
C25 H25 1.0000
C25 C26 1.511(5)
C25 C29 1.594(5)
C27 H27 1.0000
C27 C28 1.524(5)
C28 H28A 0.9900
C28 H28B 0.9900
C28 C29 1.537(5)
C29 C30 1.537(5)
C29 C36 1.554(5)
C30 C31 1.368(5)
C30 C35 1.392(6)
C31 H31 0.9500
C31 C32 1.396(6)
C32 H32 0.9500
C32 C33 1.360(6)
C33 H33 0.9500
C33 C34 1.371(7)
C34 H34 0.9500
C34 C35 1.375(6)
C35 H35 0.9500
C36 H36A 0.9900
C36 H36B 0.9900
C36 C37 1.486(5)
C37 H37 0.9500
C37 C38 1.318(6)
C38 H38 0.9500
C38 C39 1.458(6)
C40 H40A 0.9800
C40 H40B 0.9800
C40 H40C 0.9800
